data_7031523
loop_
_publ_author_name
'Winkel, Russell W.'
'Dubinina, Galyna G.'
'Abboud, Khalil A.'
'Schanze, Kirk S.'

_publ_section_title
;
 Photophysical properties of trans-platinum acetylide complexes featuring
 N-heterocyclic carbene ligands.
;
_journal_issue 47
_journal_name_full 'Dalton transactions (Cambridge, England : 2003)'
_journal_page_first 17712
_journal_page_last 17720
_journal_paper_doi 10.1039/c4dt01520g
_journal_volume 43
_journal_year 2014
_chemical_formula_moiety 'C62 H66 N4 Pt1, 2(C H2 Cl2)'
_chemical_formula_sum 'C64 H70 Cl4 N4 Pt'
_chemical_formula_weight 1232.13
_chemical_name_systematic
; 
 ? 
;
_space_group_IT_number 14
_symmetry_cell_setting monoclinic
_symmetry_space_group_name_Hall '-P 2ybc'
_symmetry_space_group_name_H-M 'P 1 21/c 1'
_atom_sites_solution_hydrogens geom
_atom_sites_solution_primary direct
_atom_sites_solution_secondary difmap
_audit_creation_method SHELXL-97
_audit_update_record
;
2012-03-01 # Formatted by publCIF
;
_cell_angle_alpha 90.00
_cell_angle_beta 101.326(2)
_cell_angle_gamma 90.00
_cell_formula_units_Z 2
_cell_length_a 9.0339(4)
_cell_length_b 20.7765(9)
_cell_length_c 15.4670(6)
_cell_measurement_reflns_used 9768
_cell_measurement_temperature 100(2)
_cell_measurement_theta_max 67.54
_cell_measurement_theta_min 5.16
_cell_volume 2846.5(2)
_computing_cell_refinement 'Bruker APEX2'
_computing_data_collection 'Bruker APEX2 (Bruker, 2008)'
_computing_data_reduction 'Bruker SAINT (Bruker, 2008)'
_computing_molecular_graphics 'Bruker SHELXTL'
_computing_publication_material 'Bruker SHELXTL'
_computing_structure_refinement 'Bruker SHELXTL'
_computing_structure_solution 'Bruker SHELXTL (Bruker, 2008)'
_diffrn_ambient_temperature 100(2)
_diffrn_measured_fraction_theta_full 0.990
_diffrn_measured_fraction_theta_max 0.990
_diffrn_measurement_device_type 'Bruker APEX-II DUO'
_diffrn_measurement_method 'phi and omega scans'
_diffrn_radiation_monochromator 'multilayer mirror'
_diffrn_radiation_source 'I\mS microsource'
_diffrn_radiation_type CuK\a
_diffrn_radiation_wavelength 1.54178
_diffrn_reflns_av_R_equivalents 0.0291
_diffrn_reflns_av_sigmaI/netI 0.0117
_diffrn_reflns_limit_h_max 10
_diffrn_reflns_limit_h_min -10
_diffrn_reflns_limit_k_max 24
_diffrn_reflns_limit_k_min -24
_diffrn_reflns_limit_l_max 18
_diffrn_reflns_limit_l_min -18
_diffrn_reflns_number 72981
_diffrn_reflns_theta_full 68.00
_diffrn_reflns_theta_max 68.00
_diffrn_reflns_theta_min 5.16
_diffrn_standards_decay_% <1
_diffrn_standards_interval_count 0
_diffrn_standards_interval_time 0
_diffrn_standards_number 0
_exptl_absorpt_coefficient_mu 6.664
_exptl_absorpt_correction_T_max 0.6454
_exptl_absorpt_correction_T_min 0.2888
_exptl_absorpt_correction_type numerical
_exptl_absorpt_process_details 'based on measured indexed crystal faces, Bruker SHELXTL  v6.14 (Bruker 2008)'
_exptl_crystal_colour colourless
_exptl_crystal_density_diffrn 1.438
_exptl_crystal_density_method 'not measured'
_exptl_crystal_description needles
_exptl_crystal_F_000 1256
_exptl_crystal_size_max 0.25
_exptl_crystal_size_mid 0.15
_exptl_crystal_size_min 0.07
_refine_diff_density_max 1.083
_refine_diff_density_min -0.928
_refine_diff_density_rms 0.077
_refine_ls_extinction_method none
_refine_ls_goodness_of_fit_ref 1.085
_refine_ls_hydrogen_treatment constr
_refine_ls_matrix_type full
_refine_ls_number_parameters 331
_refine_ls_number_reflns 5134
_refine_ls_number_restraints 0
_refine_ls_restrained_S_all 1.085
_refine_ls_R_factor_all 0.0261
_refine_ls_R_factor_gt 0.0250
_refine_ls_shift/su_max 0.000
_refine_ls_shift/su_mean 0.000
_refine_ls_structure_factor_coef Fsqd
_refine_ls_weighting_details 'calc w=1/[\s^2^(Fo^2^)+(0.0287P)^2^+5.6075P] where P=(Fo^2^+2Fc^2^)/3'
_refine_ls_weighting_scheme calc
_refine_ls_wR_factor_gt 0.0629
_refine_ls_wR_factor_ref 0.0643
_reflns_number_gt 4881
_reflns_number_total 5134
_reflns_threshold_expression I>2\s(I)
_cod_data_source_file c4dt01520g2.cif
_cod_data_source_block wink6_(ICy)2Pt(PE2)2_2a
_cod_depositor_comments
;
The following automatic conversions were performed:

'_symmetry_cell_setting' value 'Monoclinic' changed to 'monoclinic'
according to
/usr/data/users/saulius/crontab/automatic-downloads/rss-feeds/RSC/lib/dictionaries/cif_core.dic
dictionary named 'cif_core.dic' version 2.4.2 from 2011-04-26.

Automatic conversion script
Id: cif_fix_values 2281 2013-09-26 08:29:07Z andrius 

 Adding full bibliography for 7031521--7031524.cif.
;
_cod_original_sg_symbol_H-M P21/c
_cod_database_code 7031523

loop_
_symmetry_equiv_pos_as_xyz
'x, y, z'
'-x, y+1/2, -z+1/2'
'-x, -y, -z'
'x, -y-1/2, z-1/2'

loop_
_atom_site_label
_atom_site_type_symbol
_atom_site_fract_x
_atom_site_fract_y
_atom_site_fract_z
_atom_site_U_iso_or_equiv
_atom_site_adp_type
_atom_site_occupancy
_atom_site_symmetry_multiplicity
_atom_site_calc_flag
_atom_site_refinement_flags
Pt1 Pt 0.5000 0.5000 0.5000 0.01543(6) Uani 1 2 d S
Cl1 Cl 0.26079(12) 0.33422(5) 0.81801(7) 0.0567(2) Uani 1 1 d .
Cl2 Cl 0.42594(12) 0.43790(5) 0.92385(8) 0.0642(3) Uani 1 1 d .
N1 N 0.3560(2) 0.52868(10) 0.66006(14) 0.0209(4) Uani 1 1 d .
N2 N 0.2495(2) 0.44817(10) 0.58541(14) 0.0199(4) Uani 1 1 d .
C1 C 0.3621(3) 0.49150(12) 0.58866(18) 0.0195(5) Uani 1 1 d .
C2 C 0.2389(3) 0.50904(13) 0.6998(2) 0.0242(6) Uani 1 1 d .
H2A H 0.2111 0.5275 0.7505 0.029 Uiso 1 1 calc R
C3 C 0.1720(3) 0.45877(13) 0.65290(18) 0.0234(5) Uani 1 1 d .
H3A H 0.0877 0.4351 0.6640 0.028 Uiso 1 1 calc R
C4 C 0.4606(3) 0.58176(13) 0.69176(18) 0.0230(5) Uani 1 1 d .
H4A H 0.5398 0.5825 0.6547 0.028 Uiso 1 1 calc R
C5 C 0.3808(3) 0.64670(13) 0.68187(19) 0.0271(6) Uani 1 1 d .
H5A H 0.3041 0.6481 0.7196 0.032 Uiso 1 1 calc R
H5B H 0.3288 0.6530 0.6199 0.032 Uiso 1 1 calc R
C6 C 0.4969(4) 0.70022(14) 0.7089(2) 0.0339(7) Uani 1 1 d .
H6A H 0.5683 0.7007 0.6679 0.041 Uiso 1 1 calc R
H6B H 0.4446 0.7423 0.7045 0.041 Uiso 1 1 calc R
C7 C 0.5848(4) 0.69096(15) 0.8029(2) 0.0366(7) Uani 1 1 d .
H7A H 0.6647 0.7241 0.8161 0.044 Uiso 1 1 calc R
H7B H 0.5158 0.6967 0.8448 0.044 Uiso 1 1 calc R
C8 C 0.6565(4) 0.62444(15) 0.8159(2) 0.0346(7) Uani 1 1 d .
H8A H 0.7034 0.6185 0.8788 0.041 Uiso 1 1 calc R
H8B H 0.7371 0.6211 0.7810 0.041 Uiso 1 1 calc R
C9 C 0.5396(3) 0.57123(14) 0.78728(19) 0.0292(6) Uani 1 1 d .
H9A H 0.5902 0.5287 0.7932 0.035 Uiso 1 1 calc R
H9B H 0.4642 0.5716 0.8259 0.035 Uiso 1 1 calc R
C10 C 0.2155(3) 0.39743(12) 0.51808(17) 0.0207(5) Uani 1 1 d .
H10A H 0.2982 0.3980 0.4835 0.025 Uiso 1 1 calc R
C11 C 0.0686(3) 0.41077(14) 0.45379(19) 0.0275(6) Uani 1 1 d .
H11A H 0.0732 0.4536 0.4264 0.033 Uiso 1 1 calc R
H11B H -0.0165 0.4108 0.4855 0.033 Uiso 1 1 calc R
C12 C 0.0434(3) 0.35877(14) 0.38232(19) 0.0294(6) Uani 1 1 d .
H12A H -0.0534 0.3668 0.3411 0.035 Uiso 1 1 calc R
H12B H 0.1254 0.3607 0.3484 0.035 Uiso 1 1 calc R
C13 C 0.0401(3) 0.29188(14) 0.42295(19) 0.0290(6) Uani 1 1 d .
H13A H -0.0469 0.2887 0.4530 0.035 Uiso 1 1 calc R
H13B H 0.0272 0.2590 0.3758 0.035 Uiso 1 1 calc R
C14 C 0.1858(4) 0.27902(14) 0.4890(2) 0.0317(6) Uani 1 1 d .
H14A H 0.2711 0.2772 0.4576 0.038 Uiso 1 1 calc R
H14B H 0.1787 0.2367 0.5174 0.038 Uiso 1 1 calc R
C15 C 0.2166(3) 0.33130(13) 0.56006(19) 0.0280(6) Uani 1 1 d .
H15A H 0.1384 0.3295 0.5968 0.034 Uiso 1 1 calc R
H15B H 0.3160 0.3236 0.5988 0.034 Uiso 1 1 calc R
C16 C 0.4043(3) 0.58604(12) 0.46413(17) 0.0207(5) Uani 1 1 d .
C17 C 0.3506(3) 0.63832(13) 0.44679(18) 0.0241(6) Uani 1 1 d .
C18 C 0.2868(3) 0.70153(13) 0.42802(18) 0.0232(5) Uani 1 1 d .
C19 C 0.3538(3) 0.75571(14) 0.47335(19) 0.0269(6) Uani 1 1 d .
H19A H 0.4430 0.7506 0.5170 0.032 Uiso 1 1 calc R
C20 C 0.2929(3) 0.81651(13) 0.45591(19) 0.0274(6) Uani 1 1 d .
H20A H 0.3405 0.8525 0.4878 0.033 Uiso 1 1 calc R
C21 C 0.1618(3) 0.82563(13) 0.39186(18) 0.0242(6) Uani 1 1 d .
C22 C 0.0936(3) 0.77194(14) 0.34641(18) 0.0267(6) Uani 1 1 d .
H22A H 0.0045 0.7772 0.3027 0.032 Uiso 1 1 calc R
C23 C 0.1542(3) 0.71127(13) 0.36429(18) 0.0265(6) Uani 1 1 d .
H23A H 0.1055 0.6753 0.3329 0.032 Uiso 1 1 calc R
C24 C 0.0987(3) 0.88888(13) 0.37473(18) 0.0253(6) Uani 1 1 d .
C25 C 0.0455(3) 0.94174(13) 0.36345(18) 0.0250(6) Uani 1 1 d .
C26 C -0.0221(3) 1.00460(12) 0.3520(2) 0.0236(6) Uani 1 1 d .
C27 C 0.0173(3) 1.05164(14) 0.41667(19) 0.0272(6) Uani 1 1 d .
H27A H 0.0922 1.0427 0.4675 0.033 Uiso 1 1 calc R
C28 C -0.0519(4) 1.11128(14) 0.4073(2) 0.0307(6) Uani 1 1 d .
H28A H -0.0243 1.1431 0.4516 0.037 Uiso 1 1 calc R
C29 C -0.1614(3) 1.12471(14) 0.3335(2) 0.0321(7) Uani 1 1 d .
H29A H -0.2096 1.1656 0.3275 0.039 Uiso 1 1 calc R
C30 C -0.2008(3) 1.07871(14) 0.2683(2) 0.0320(6) Uani 1 1 d .
H30A H -0.2756 1.0881 0.2176 0.038 Uiso 1 1 calc R
C31 C -0.1314(3) 1.01898(14) 0.2768(2) 0.0285(6) Uani 1 1 d .
H31A H -0.1578 0.9877 0.2315 0.034 Uiso 1 1 calc R
C32 C 0.4235(5) 0.3846(2) 0.8341(3) 0.0579(11) Uani 1 1 d .
H32A H 0.5155 0.3575 0.8456 0.069 Uiso 1 1 calc R
H32B H 0.4239 0.4097 0.7798 0.069 Uiso 1 1 calc R

loop_
_atom_site_aniso_label
_atom_site_aniso_U_11
_atom_site_aniso_U_22
_atom_site_aniso_U_33
_atom_site_aniso_U_23
_atom_site_aniso_U_13
_atom_site_aniso_U_12
Pt1 0.01670(9) 0.01056(9) 0.01999(9) -0.00012(5) 0.00595(6) 0.00050(5)
Cl1 0.0665(6) 0.0415(5) 0.0705(6) 0.0133(4) 0.0342(5) 0.0110(4)
Cl2 0.0553(6) 0.0561(6) 0.0801(7) 0.0156(5) 0.0104(5) 0.0097(5)
N1 0.0239(11) 0.0159(11) 0.0253(11) -0.0021(9) 0.0104(9) -0.0014(9)
N2 0.0204(10) 0.0158(11) 0.0250(11) -0.0009(9) 0.0078(8) -0.0007(8)
C1 0.0210(13) 0.0128(12) 0.0250(14) 0.0011(10) 0.0055(11) 0.0011(9)
C2 0.0269(15) 0.0214(13) 0.0273(14) -0.0005(11) 0.0125(12) 0.0004(11)
C3 0.0237(13) 0.0193(13) 0.0301(14) 0.0017(11) 0.0124(11) -0.0002(10)
C4 0.0253(13) 0.0179(13) 0.0282(14) -0.0052(11) 0.0111(11) -0.0041(10)
C5 0.0314(15) 0.0191(14) 0.0315(15) -0.0032(11) 0.0081(12) -0.0007(11)
C6 0.0419(17) 0.0170(14) 0.0438(17) -0.0041(12) 0.0107(14) -0.0042(12)
C7 0.0437(18) 0.0308(16) 0.0369(17) -0.0135(13) 0.0120(14) -0.0105(14)
C8 0.0351(16) 0.0358(17) 0.0314(16) -0.0045(13) 0.0030(13) -0.0083(13)
C9 0.0310(15) 0.0258(15) 0.0309(15) 0.0004(12) 0.0062(12) -0.0025(12)
C10 0.0223(13) 0.0156(12) 0.0255(13) -0.0012(10) 0.0078(10) -0.0012(10)
C11 0.0281(14) 0.0215(14) 0.0314(15) 0.0010(11) 0.0019(12) 0.0027(11)
C12 0.0296(15) 0.0279(15) 0.0284(14) 0.0004(12) 0.0005(12) 0.0011(12)
C13 0.0305(15) 0.0257(15) 0.0316(15) -0.0053(12) 0.0076(12) -0.0082(12)
C14 0.0416(17) 0.0159(13) 0.0350(16) -0.0019(12) 0.0013(13) -0.0010(12)
C15 0.0376(16) 0.0158(13) 0.0286(14) 0.0008(11) 0.0013(12) -0.0006(11)
C16 0.0238(13) 0.0169(13) 0.0245(13) -0.0018(10) 0.0122(10) -0.0026(10)
C17 0.0246(13) 0.0242(15) 0.0253(13) 0.0022(11) 0.0090(11) 0.0021(11)
C18 0.0265(14) 0.0195(13) 0.0268(13) 0.0036(11) 0.0128(11) 0.0061(10)
C19 0.0260(14) 0.0237(14) 0.0308(15) 0.0029(11) 0.0050(11) 0.0054(11)
C20 0.0299(15) 0.0192(14) 0.0334(15) -0.0020(11) 0.0072(12) 0.0011(11)
C21 0.0287(14) 0.0192(13) 0.0278(14) 0.0035(11) 0.0133(11) 0.0048(11)
C22 0.0285(14) 0.0256(14) 0.0260(14) 0.0016(11) 0.0054(11) 0.0071(11)
C23 0.0311(15) 0.0198(14) 0.0298(14) -0.0014(11) 0.0091(12) 0.0028(11)
C24 0.0290(14) 0.0228(15) 0.0262(14) 0.0015(11) 0.0109(11) 0.0031(11)
C25 0.0296(14) 0.0218(14) 0.0260(14) 0.0036(11) 0.0113(11) 0.0027(11)
C26 0.0273(15) 0.0171(14) 0.0299(15) 0.0042(10) 0.0138(12) 0.0021(10)
C27 0.0311(15) 0.0241(14) 0.0284(14) 0.0054(11) 0.0108(12) -0.0003(11)
C28 0.0422(17) 0.0191(14) 0.0356(16) -0.0001(12) 0.0192(13) -0.0009(12)
C29 0.0353(16) 0.0196(14) 0.0462(18) 0.0096(13) 0.0196(14) 0.0071(12)
C30 0.0313(15) 0.0271(15) 0.0383(16) 0.0121(13) 0.0081(13) 0.0040(12)
C31 0.0341(16) 0.0227(14) 0.0305(15) 0.0041(12) 0.0103(12) 0.0008(12)
C32 0.049(2) 0.057(3) 0.069(3) 0.024(2) 0.0154(19) 0.0165(19)

loop_
_atom_type_symbol
_atom_type_description
_atom_type_scat_dispersion_real
_atom_type_scat_dispersion_imag
_atom_type_scat_source
C C 0.0181 0.0091 'International Tables Vol C Tables 4.2.6.8 and 6.1.1.4'
H H 0.0000 0.0000 'International Tables Vol C Tables 4.2.6.8 and 6.1.1.4'
N N 0.0311 0.0180 'International Tables Vol C Tables 4.2.6.8 and 6.1.1.4'
Cl Cl 0.3639 0.7018 'International Tables Vol C Tables 4.2.6.8 and 6.1.1.4'
Pt Pt -4.5932 6.9264 'International Tables Vol C Tables 4.2.6.8 and 6.1.1.4'

loop_
_geom_angle_atom_site_label_1
_geom_angle_atom_site_label_2
_geom_angle_atom_site_label_3
_geom_angle
_geom_angle_site_symmetry_1
_geom_angle_site_symmetry_3
C16 Pt1 C16 180.000(1) 3_666 .
C16 Pt1 C1 91.36(10) 3_666 .
C16 Pt1 C1 88.64(10) . .
C16 Pt1 C1 88.64(10) 3_666 3_666
C16 Pt1 C1 91.36(10) . 3_666
C1 Pt1 C1 180.000(1) . 3_666
C1 N1 C2 110.5(2) . .
C1 N1 C4 124.8(2) . .
C2 N1 C4 124.7(2) . .
C1 N2 C3 110.8(2) . .
C1 N2 C10 123.7(2) . .
C3 N2 C10 125.6(2) . .
N2 C1 N1 105.0(2) . .
N2 C1 Pt1 126.08(19) . .
N1 C1 Pt1 128.86(19) . .
C3 C2 N1 106.9(2) . .
C2 C3 N2 106.9(2) . .
N1 C4 C5 111.7(2) . .
N1 C4 C9 111.3(2) . .
C5 C4 C9 110.3(2) . .
C4 C5 C6 109.3(2) . .
C7 C6 C5 111.7(3) . .
C8 C7 C6 111.6(2) . .
C7 C8 C9 111.4(3) . .
C4 C9 C8 109.9(2) . .
N2 C10 C15 111.3(2) . .
N2 C10 C11 111.5(2) . .
C15 C10 C11 112.1(2) . .
C10 C11 C12 109.3(2) . .
C13 C12 C11 110.9(2) . .
C14 C13 C12 110.6(2) . .
C13 C14 C15 111.6(2) . .
C10 C15 C14 110.5(2) . .
C17 C16 Pt1 176.8(2) . .
C16 C17 C18 178.7(3) . .
C19 C18 C23 117.4(2) . .
C19 C18 C17 121.0(3) . .
C23 C18 C17 121.6(3) . .
C20 C19 C18 121.4(3) . .
C19 C20 C21 120.7(3) . .
C22 C21 C20 118.5(2) . .
C22 C21 C24 121.2(3) . .
C20 C21 C24 120.3(3) . .
C23 C22 C21 120.7(3) . .
C22 C23 C18 121.4(3) . .
C25 C24 C21 177.7(3) . .
C24 C25 C26 177.9(3) . .
C27 C26 C31 119.0(3) . .
C27 C26 C25 120.4(3) . .
C31 C26 C25 120.6(3) . .
C28 C27 C26 120.4(3) . .
C27 C28 C29 120.1(3) . .
C30 C29 C28 120.1(3) . .
C29 C30 C31 120.2(3) . .
C30 C31 C26 120.1(3) . .
Cl2 C32 Cl1 111.1(2) . .

loop_
_geom_bond_atom_site_label_1
_geom_bond_atom_site_label_2
_geom_bond_distance
_geom_bond_site_symmetry_2
Pt1 C16 2.016(3) 3_666
Pt1 C16 2.016(3) .
Pt1 C1 2.033(3) .
Pt1 C1 2.033(3) 3_666
Cl1 C32 1.781(5) .
Cl2 C32 1.773(5) .
N1 C1 1.358(3) .
N1 C2 1.386(4) .
N1 C4 1.472(3) .
N2 C1 1.352(3) .
N2 C3 1.384(3) .
N2 C10 1.471(3) .
C2 C3 1.345(4) .
C4 C5 1.523(4) .
C4 C9 1.525(4) .
C5 C6 1.530(4) .
C6 C7 1.526(5) .
C7 C8 1.523(5) .
C8 C9 1.533(4) .
C10 C15 1.519(4) .
C10 C11 1.519(4) .
C11 C12 1.530(4) .
C12 C13 1.528(4) .
C13 C14 1.523(4) .
C14 C15 1.531(4) .
C16 C17 1.198(4) .
C17 C18 1.440(4) .
C18 C19 1.400(4) .
C18 C23 1.408(4) .
C19 C20 1.383(4) .
C20 C21 1.399(4) .
C21 C22 1.396(4) .
C21 C24 1.436(4) .
C22 C23 1.380(4) .
C24 C25 1.198(4) .
C25 C26 1.438(4) .
C26 C27 1.394(4) .
C26 C31 1.402(4) .
C27 C28 1.383(4) .
C28 C29 1.385(5) .
C29 C30 1.384(5) .
C30 C31 1.385(4) .
